data_1550787
loop_
_publ_author_name
'Hou, Yujiao'
'An, Haiyan'
'Chang, Shenzhen'
'Zhang, Jie'

_publ_section_title
;
 Versatile catalysts constructed from hybrid polyoxomolybdates for
 simultaneously detoxifying sulfur mustard and organophosphate simulants
;
_journal_name_full 'Catalysis Science &amp; Technology'
_journal_paper_doi 10.1039/C9CY00094A
_journal_year 2019
_chemical_formula_sum 'C42 H83 Cs4 K Mn Mo12 N6 O76 Te2'
_chemical_formula_weight 3920.30
_chemical_name_systematic
;
 ?
;
_space_group_crystal_system triclinic
_space_group_IT_number 2
_space_group_name_Hall '-P 1'
_space_group_name_H-M_alt 'P -1'
_symmetry_space_group_name_Hall '-P 1'
_symmetry_space_group_name_H-M 'P -1'
_atom_sites_solution_hydrogens geom
_audit_creation_method SHELXL-2014
_audit_update_record
;
2018-10-08 deposited with the CCDC.    2019-03-26 downloaded from the CCDC.
;
_cell_angle_alpha 74.094(12)
_cell_angle_beta 85.386(13)
_cell_angle_gamma 84.132(12)
_cell_formula_units_Z 1
_cell_length_a 11.651(3)
_cell_length_b 12.303(4)
_cell_length_c 18.630(5)
_cell_measurement_reflns_used 18646
_cell_measurement_temperature 220(2)
_cell_measurement_theta_max 25.00
_cell_measurement_theta_min 1.760
_cell_volume 2550.9(13)
_computing_molecular_graphics 'Bruker SHELXTL'
_computing_publication_material 'Bruker SHELXTL'
_computing_structure_refinement 'SHELXL-2014 (Sheldrick, 2014)'
_diffrn_ambient_temperature 296(2)
_diffrn_measured_fraction_theta_full 0.890
_diffrn_measured_fraction_theta_max 0.916
_diffrn_measurement_device_type 'Bruker Smart Apex CCD'
_diffrn_measurement_method \w-2\q
_diffrn_radiation_type MoK\a
_diffrn_radiation_wavelength 0.71073
_diffrn_reflns_av_R_equivalents 0.0556
_diffrn_reflns_av_unetI/netI 0.0686
_diffrn_reflns_Laue_measured_fraction_full 0.890
_diffrn_reflns_Laue_measured_fraction_max 0.916
_diffrn_reflns_limit_h_max 13
_diffrn_reflns_limit_h_min -13
_diffrn_reflns_limit_k_max 14
_diffrn_reflns_limit_k_min -14
_diffrn_reflns_limit_l_max 22
_diffrn_reflns_limit_l_min -21
_diffrn_reflns_number 18646
_diffrn_reflns_point_group_measured_fraction_full 0.890
_diffrn_reflns_point_group_measured_fraction_max 0.916
_diffrn_reflns_theta_full 25.242
_diffrn_reflns_theta_max 25.000
_diffrn_reflns_theta_min 1.760
_exptl_absorpt_coefficient_mu 3.663
_exptl_absorpt_correction_T_max 0.463
_exptl_absorpt_correction_T_min 0.416
_exptl_absorpt_correction_type empirical
_exptl_absorpt_process_details 'ABSCOR by T.Higashi 8 March, 1995'
_exptl_crystal_colour yellow
_exptl_crystal_density_diffrn 2.552
_exptl_crystal_density_method 'not measured'
_exptl_crystal_description block
_exptl_crystal_F_000 1857
_exptl_crystal_size_max 0.25
_exptl_crystal_size_mid 0.24
_exptl_crystal_size_min 0.21
_refine_diff_density_max 2.523
_refine_diff_density_min -2.545
_refine_diff_density_rms 0.251
_refine_ls_extinction_method none
_refine_ls_goodness_of_fit_ref 1.048
_refine_ls_hydrogen_treatment constr
_refine_ls_matrix_type full
_refine_ls_number_parameters 703
_refine_ls_number_reflns 8217
_refine_ls_number_restraints 114
_refine_ls_restrained_S_all 1.059
_refine_ls_R_factor_all 0.0556
_refine_ls_R_factor_gt 0.0504
_refine_ls_shift/su_max 0.001
_refine_ls_shift/su_mean 0.000
_refine_ls_structure_factor_coef Fsqd
_refine_ls_weighting_details 'w=1/[\s^2^(Fo^2^)+(0.0736P)^2^+23.6575P] where P=(Fo^2^+2Fc^2^)/3'
_refine_ls_weighting_scheme calc
_refine_ls_wR_factor_gt 0.1403
_refine_ls_wR_factor_ref 0.1452
_reflns_Friedel_coverage 0.000
_reflns_number_gt 7259
_reflns_number_total 8217
_reflns_threshold_expression 'I > 2\s(I)'
_cod_data_source_file c9cy00094a2.cif
_cod_data_source_block 8
_cod_original_cell_volume 2551.0(13)
_cod_database_code 1550787
_shelx_space_group_comment
;
The symmetry employed for this shelxl refinement is uniquely defined
by the following loop, which should always be used as a source of
symmetry information in preference to the above space-group names.
They are only intended as comments.
;
_shelxl_version_number 2014-3

loop_
_space_group_symop_operation_xyz
'x, y, z'
'-x, -y, -z'

loop_
_atom_site_label
_atom_site_type_symbol
_atom_site_fract_x
_atom_site_fract_y
_atom_site_fract_z
_atom_site_U_iso_or_equiv
_atom_site_adp_type
_atom_site_occupancy
_atom_site_site_symmetry_order
_atom_site_calc_flag
_atom_site_refinement_flags_posn
_atom_site_refinement_flags_adp
_atom_site_refinement_flags_occupancy
Mo1 Mo -0.08863(6) 1.23563(7) 0.13534(4) 0.0176(2) Uani 1 1 d . . .
Mo2 Mo 0.19048(6) 1.22690(6) 0.03230(4) 0.01419(19) Uani 1 1 d . . .
Mo3 Mo 0.13741(6) 1.44317(7) 0.34279(4) 0.01517(19) Uani 1 1 d . . .
Mo4 Mo -0.11288(6) 1.34256(6) 0.28078(4) 0.01395(19) Uani 1 1 d . . .
Mo5 Mo 0.39469(6) 1.41430(6) 0.25503(4) 0.01196(18) Uani 1 1 d . . .
Mo6 Mo 0.42126(6) 1.31070(6) 0.08961(4) 0.01309(18) Uani 1 1 d . . .
Cs1 Cs 0.08429(6) 1.55188(6) 0.09762(4) 0.0387(2) Uani 1 1 d . . .
Cs2 Cs -0.33186(4) 1.49970(5) 0.11523(3) 0.02040(16) Uani 1 1 d . . .
Te1 Te 0.17412(4) 1.25575(5) 0.22074(3) 0.01162(15) Uani 1 1 d . . .
Mn1 Mn 0.1878(2) 1.0005(2) -0.07212(15) 0.0171(6) Uani 0.5 1 d . . P
O1 O -0.1762(6) 1.1501(7) 0.1105(4) 0.0367(19) Uani 1 1 d . . .
O2 O 0.2638(5) 1.0702(5) 0.1169(4) 0.0240(15) Uani 1 1 d . . .
O3 O 0.3522(5) 1.2570(5) 0.0165(3) 0.0178(13) Uani 1 1 d . . .
O4 O -0.0352(6) 1.0855(5) 0.2303(4) 0.0252(15) Uani 1 1 d . . .
O5 O 0.4204(5) 1.1269(5) 0.1524(4) 0.0227(15) Uani 1 1 d . . .
O6 O 0.1067(5) 1.4622(6) 0.4303(4) 0.0282(16) Uani 1 1 d . . .
O7 O 0.3025(5) 1.4597(5) 0.3343(3) 0.0152(13) Uani 1 1 d . . .
O8 O 0.0246(5) 1.3134(5) 0.1961(3) 0.0135(12) Uani 1 1 d . . .
O9 O 0.2047(5) 1.2639(5) 0.3979(3) 0.0190(14) Uani 1 1 d . . .
O10 O -0.1086(6) 1.3620(6) 0.0702(4) 0.0253(15) Uani 1 1 d . . .
O11 O 0.5276(5) 1.4082(5) 0.2884(3) 0.0194(14) Uani 1 1 d . . .
O12 O -0.0491(6) 1.1613(5) 0.3269(4) 0.0247(15) Uani 1 1 d . . .
O13 O 0.1883(6) 1.1417(6) -0.0264(4) 0.0255(15) Uani 1 1 d . . .
O14 O 0.5644(5) 1.2827(6) 0.0671(4) 0.0232(15) Uani 1 1 d . . .
O15 O 0.2326(5) 1.2981(5) 0.1229(3) 0.0148(13) Uani 1 1 d . . .
O16 O -0.2189(5) 1.3299(6) 0.3506(4) 0.0253(15) Uani 1 1 d . . .
O17 O 0.3731(5) 1.2415(5) 0.3347(3) 0.0165(13) Uani 1 1 d . . .
O18 O -0.1851(5) 1.2758(5) 0.2143(3) 0.0191(14) Uani 1 1 d . . .
O19 O 0.4270(5) 1.3153(5) 0.1911(3) 0.0123(12) Uani 1 1 d . . .
O20 O 0.0140(5) 1.3583(5) 0.3346(3) 0.0159(13) Uani 1 1 d . . .
O21 O 0.2115(5) 1.3853(5) 0.2424(3) 0.0142(12) Uani 1 1 d . . .
O22 O 0.3852(5) 1.5405(5) 0.1874(3) 0.0220(14) Uani 1 1 d . . .
O23 O 0.1359(5) 1.3572(5) -0.0176(3) 0.0210(14) Uani 1 1 d . . .
O24 O 0.0919(5) 1.5704(5) 0.2837(4) 0.0238(15) Uani 1 1 d . . .
O25 O 0.0587(5) 1.1850(5) 0.0969(3) 0.0175(13) Uani 1 1 d . . .
O26 O -0.1365(6) 1.4805(5) 0.2295(4) 0.0228(14) Uani 1 1 d . . .
O27 O 0.3963(5) 1.4523(5) 0.0502(3) 0.0185(13) Uani 1 1 d . . .
C1 C 0.2933(9) 0.9573(12) 0.5553(7) 0.053(4) Uani 1 1 d . . .
H1A H 0.2559 0.9368 0.6025 0.064 Uiso 1 1 calc R U .
C2 C 0.0702(11) 0.7595(8) 0.4494(6) 0.036(3) Uani 1 1 d . . .
C3 C 0.2648(9) 1.0620(11) 0.5066(6) 0.044(3) Uani 1 1 d . . .
H3A H 0.2073 1.1113 0.5209 0.053 Uiso 1 1 calc R U .
C4 C 0.0021(12) 0.8669(9) 0.3307(6) 0.043(3) Uani 1 1 d . . .
H4A H -0.0228 0.8687 0.2842 0.051 Uiso 1 1 calc R U .
C5 C 0.3112(9) 0.7581(9) 0.2754(7) 0.036(3) Uani 1 1 d . . .
H5A H 0.2570 0.7047 0.2844 0.043 Uiso 1 1 calc R U .
C6 C 0.0349(13) 0.7636(9) 0.3802(6) 0.047(3) Uani 1 1 d . . .
H6A H 0.0331 0.6968 0.3663 0.056 Uiso 1 1 calc R U .
C7 C 0.4107(9) 0.7339(8) 0.3130(5) 0.025(2) Uani 1 1 d . . .
C8 C 0.3755(8) 0.8852(9) 0.5341(6) 0.033(3) Uani 1 1 d . U .
C9 C 0.4906(9) 0.8151(8) 0.3010(5) 0.027(2) Uani 1 1 d . . .
H9A H 0.5582 0.7991 0.3267 0.033 Uiso 1 1 calc R U .
C10 C 0.2912(9) 0.8615(9) 0.2243(6) 0.033(3) Uani 1 1 d . . .
H10A H 0.2244 0.8772 0.1978 0.040 Uiso 1 1 calc R U .
C11 C 0.0453(9) 0.9613(8) 0.4193(6) 0.027(2) Uani 1 1 d . . .
H11A H 0.0505 1.0281 0.4327 0.032 Uiso 1 1 calc R U .
C12 C 0.3500(7) 1.0532(8) 0.1566(5) 0.022(2) Uani 1 1 d . . .
C13 C 0.0768(10) 0.8598(9) 0.4687(6) 0.033(2) Uani 1 1 d . . .
H13A H 0.1026 0.8580 0.5150 0.039 Uiso 1 1 calc R U .
C14 C 0.0059(9) 0.9675(8) 0.3503(5) 0.025(2) Uani 1 1 d . . .
C15 C 0.4272(9) 0.9115(8) 0.4646(6) 0.027(2) Uani 1 1 d . . .
H15A H 0.4807 0.8592 0.4498 0.032 Uiso 1 1 calc R U .
C16 C -0.0288(8) 1.0780(8) 0.2992(5) 0.024(2) Uani 1 1 d . . .
C17 C 0.4682(8) 0.9187(8) 0.2510(5) 0.022(2) Uani 1 1 d . . .
H17A H 0.5205 0.9736 0.2436 0.026 Uiso 1 1 calc R U .
C18 C 0.3704(7) 0.9424(7) 0.2118(5) 0.0182(19) Uani 1 1 d . . .
C19 C 0.4007(8) 1.0152(8) 0.4161(5) 0.022(2) Uani 1 1 d . . .
H19A H 0.4366 1.0335 0.3684 0.027 Uiso 1 1 calc R U .
C20 C 0.2969(7) 1.2090(8) 0.3862(5) 0.018(2) Uani 1 1 d . . .
C21 C 0.3203(7) 1.0934(8) 0.4378(5) 0.022(2) Uani 1 1 d . . .
N1 N 0.4094(7) 0.7771(8) 0.5864(5) 0.041(2) Uani 1 1 d . U .
H1B H 0.4618 0.7310 0.5730 0.049 Uiso 1 1 calc R U .
H1C H 0.3772 0.7594 0.6308 0.049 Uiso 1 1 calc R U .
N2 N 0.1045(10) 0.6560(8) 0.4993(5) 0.047(3) Uani 1 1 d . . .
H2A H 0.1037 0.5938 0.4868 0.056 Uiso 1 1 calc R U .
H2B H 0.1265 0.6544 0.5426 0.056 Uiso 1 1 calc R U .
N3 N 0.4331(8) 0.6272(7) 0.3655(5) 0.035(2) Uani 1 1 d . . .
H3B H 0.3839 0.5770 0.3739 0.043 Uiso 1 1 calc R U .
H3C H 0.4959 0.6127 0.3889 0.043 Uiso 1 1 calc R U .
K1 K 0.3557(12) 0.9514(11) -0.0489(9) 0.039(3) Uani 0.25 1 d . U P
K1A K 0.3609(13) 0.9730(14) -0.0860(9) 0.043(4) Uani 0.25 1 d . U P
O1W O 0.247(3) 0.896(3) 0.0471(17) 0.117(10) Uani 0.5 1 d . U P
O1WA O 0.160(2) 0.894(2) 0.0372(14) 0.089(7) Uani 0.5 1 d . U P
O2W O 0.2023(16) 1.1261(16) -0.1784(10) 0.057(5) Uani 0.5 1 d . U P
O3W O 0.0086(14) 1.0497(13) -0.1131(10) 0.045(4) Uani 0.5 1 d . U P
OW1 O -0.0323(16) 1.7327(15) 0.1794(9) 0.137(6) Uani 1 1 d . U .
OW2 O -0.3107(19) 1.6975(16) 0.1896(11) 0.059(5) Uani 0.5 1 d . U P
OW2A O -0.402(3) 1.705(3) 0.172(2) 0.140(12) Uani 0.5 1 d . U P
OW4 O -0.2365(14) 0.7251(16) 0.4137(11) 0.054(5) Uani 0.5 1 d . U P
OW5 O 0.2617(13) 1.0612(13) -0.2995(9) 0.042(4) Uani 0.5 1 d . U P
OW6 O 0.4837(10) 1.1456(10) -0.0718(7) 0.087(3) Uani 1 1 d . U .
OW7 O -0.3103(10) 1.5722(9) 0.3456(7) 0.082(3) Uani 1 1 d . U .
OW8 O 0.3356(10) 0.6143(9) 0.5085(6) 0.075(3) Uani 1 1 d . U .
OW9 O 0.5933(10) 0.6514(8) 0.5278(6) 0.075(3) Uani 1 1 d . U .
OW10 O -0.3814(6) 1.1563(6) 0.2688(4) 0.0384(19) Uani 1 1 d . U .
OW11 O 0.3009(9) 1.7007(10) 0.0660(5) 0.077(3) Uani 1 1 d . U .

loop_
_atom_site_aniso_label
_atom_site_aniso_U_11
_atom_site_aniso_U_22
_atom_site_aniso_U_33
_atom_site_aniso_U_23
_atom_site_aniso_U_13
_atom_site_aniso_U_12
Mo1 0.0106(4) 0.0229(4) 0.0237(4) -0.0123(4) -0.0033(3) -0.0037(3)
Mo2 0.0142(4) 0.0157(4) 0.0140(4) -0.0054(3) -0.0020(3) -0.0022(3)
Mo3 0.0130(4) 0.0179(4) 0.0165(4) -0.0077(3) -0.0033(3) 0.0005(3)
Mo4 0.0088(3) 0.0154(4) 0.0186(4) -0.0061(3) -0.0004(3) -0.0020(3)
Mo5 0.0105(4) 0.0111(4) 0.0133(4) 0.0003(3) -0.0044(3) -0.0031(3)
Mo6 0.0099(4) 0.0147(4) 0.0147(4) -0.0039(3) 0.0003(3) -0.0020(3)
Cs1 0.0436(4) 0.0365(4) 0.0299(4) 0.0011(3) -0.0072(3) 0.0009(3)
Cs2 0.0149(3) 0.0247(3) 0.0191(3) -0.0007(3) -0.0021(2) -0.0038(2)
Te1 0.0098(3) 0.0123(3) 0.0128(3) -0.0027(2) -0.0020(2) -0.0017(2)
Mn1 0.0204(14) 0.0124(13) 0.0227(14) -0.0113(12) -0.0059(11) 0.0010(11)
O1 0.020(3) 0.053(5) 0.053(5) -0.039(4) 0.000(3) -0.012(3)
O2 0.017(3) 0.018(3) 0.037(4) -0.005(3) -0.007(3) -0.003(3)
O3 0.017(3) 0.024(3) 0.014(3) -0.006(3) 0.001(2) -0.005(3)
O4 0.033(4) 0.018(3) 0.023(4) -0.005(3) 0.006(3) -0.003(3)
O5 0.019(3) 0.009(3) 0.040(4) -0.005(3) -0.009(3) -0.001(3)
O6 0.017(3) 0.041(4) 0.031(4) -0.019(3) -0.002(3) 0.001(3)
O7 0.016(3) 0.016(3) 0.017(3) -0.007(3) -0.006(2) -0.004(3)
O8 0.008(3) 0.018(3) 0.015(3) -0.005(3) -0.002(2) -0.001(2)
O9 0.014(3) 0.021(3) 0.016(3) 0.003(3) -0.002(2) 0.001(3)
O10 0.026(3) 0.028(4) 0.023(3) -0.009(3) -0.008(3) 0.006(3)
O11 0.015(3) 0.020(3) 0.024(3) -0.005(3) -0.006(3) -0.004(3)
O12 0.036(4) 0.012(3) 0.025(4) -0.006(3) 0.005(3) -0.001(3)
O13 0.027(4) 0.031(4) 0.024(4) -0.015(3) 0.000(3) -0.007(3)
O14 0.010(3) 0.033(4) 0.030(4) -0.016(3) 0.005(3) -0.003(3)
O15 0.014(3) 0.022(3) 0.012(3) -0.008(3) 0.003(2) -0.008(3)
O16 0.013(3) 0.042(4) 0.028(4) -0.020(3) 0.006(3) -0.012(3)
O17 0.015(3) 0.016(3) 0.015(3) 0.002(3) 0.003(2) -0.003(3)
O18 0.006(3) 0.025(3) 0.030(4) -0.014(3) 0.004(2) -0.005(3)
O19 0.012(3) 0.010(3) 0.014(3) -0.001(2) -0.001(2) 0.001(2)
O20 0.015(3) 0.017(3) 0.015(3) -0.003(3) -0.003(2) 0.002(3)
O21 0.010(3) 0.012(3) 0.023(3) -0.006(3) -0.006(2) -0.002(2)
O22 0.025(3) 0.019(3) 0.021(3) -0.002(3) -0.001(3) -0.009(3)
O23 0.020(3) 0.021(3) 0.018(3) 0.001(3) -0.001(3) -0.001(3)
O24 0.021(3) 0.020(4) 0.029(4) -0.006(3) -0.005(3) 0.004(3)
O25 0.013(3) 0.020(3) 0.022(3) -0.008(3) -0.001(2) -0.004(3)
O26 0.027(3) 0.015(3) 0.027(4) -0.006(3) -0.015(3) 0.001(3)
O27 0.024(3) 0.016(3) 0.015(3) -0.001(3) 0.001(3) -0.006(3)
C1 0.023(6) 0.065(9) 0.038(7) 0.033(7) 0.008(5) 0.012(6)
C2 0.058(7) 0.011(5) 0.033(6) -0.003(5) 0.010(5) 0.006(5)
C3 0.016(5) 0.057(8) 0.033(6) 0.026(6) 0.008(4) 0.009(5)
C4 0.084(9) 0.020(6) 0.022(6) -0.007(5) 0.007(6) -0.002(6)
C5 0.029(6) 0.019(5) 0.055(7) -0.003(5) -0.001(5) -0.007(5)
C6 0.108(11) 0.012(5) 0.019(6) -0.006(5) 0.010(6) -0.004(6)
C7 0.035(6) 0.017(5) 0.023(5) -0.004(4) -0.004(4) 0.005(4)
C8 0.019(4) 0.030(5) 0.037(5) 0.019(4) -0.016(4) -0.006(4)
C9 0.040(6) 0.017(5) 0.023(5) -0.001(4) -0.008(4) -0.001(5)
C10 0.022(5) 0.029(6) 0.046(7) -0.002(5) -0.009(5) -0.005(5)
C11 0.038(6) 0.012(5) 0.032(6) -0.009(4) 0.001(5) -0.003(4)
C12 0.013(4) 0.021(5) 0.033(5) -0.012(4) 0.002(4) 0.005(4)
C13 0.048(7) 0.026(6) 0.019(5) -0.001(5) 0.010(5) -0.004(5)
C14 0.044(6) 0.011(5) 0.017(5) 0.000(4) 0.015(4) -0.009(4)
C15 0.030(5) 0.018(5) 0.031(6) -0.001(5) -0.014(4) -0.004(4)
C16 0.019(5) 0.023(5) 0.024(5) -0.003(4) 0.007(4) 0.001(4)
C17 0.022(5) 0.021(5) 0.027(5) -0.013(4) -0.004(4) -0.001(4)
C18 0.016(4) 0.014(5) 0.022(5) -0.004(4) 0.003(4) 0.003(4)
C19 0.027(5) 0.019(5) 0.022(5) -0.004(4) -0.008(4) -0.008(4)
C20 0.010(4) 0.023(5) 0.017(5) 0.006(4) -0.008(3) -0.002(4)
C21 0.010(4) 0.028(5) 0.026(5) 0.001(4) -0.007(4) -0.006(4)
N1 0.025(4) 0.035(5) 0.043(5) 0.029(4) -0.009(4) -0.013(4)
N2 0.103(9) 0.019(5) 0.013(4) 0.000(4) 0.000(5) 0.000(5)
N3 0.052(6) 0.011(4) 0.039(5) 0.010(4) -0.024(4) -0.009(4)
K1 0.031(5) 0.022(6) 0.072(8) -0.030(6) -0.011(6) 0.013(4)
K1A 0.037(6) 0.039(7) 0.062(7) -0.028(6) 0.005(6) 0.000(5)
O1W 0.133(13) 0.108(13) 0.119(13) -0.042(9) -0.016(9) -0.019(9)
O1WA 0.085(10) 0.078(10) 0.090(11) -0.014(8) 0.014(8) 0.025(8)
O2W 0.063(8) 0.056(8) 0.042(8) 0.002(7) -0.013(7) 0.003(7)
O3W 0.052(6) 0.027(6) 0.067(6) -0.027(5) -0.004(5) -0.008(5)
OW1 0.174(10) 0.131(9) 0.114(8) -0.046(7) -0.044(7) 0.019(8)
OW2 0.074(9) 0.053(8) 0.054(8) -0.021(7) 0.009(7) -0.011(7)
OW2A 0.154(15) 0.134(15) 0.133(14) -0.048(10) 0.012(10) 0.008(10)
OW4 0.036(8) 0.067(11) 0.073(11) -0.047(9) -0.012(8) 0.019(8)
OW5 0.034(8) 0.037(8) 0.060(10) -0.021(8) -0.009(7) 0.002(7)
OW6 0.085(5) 0.093(5) 0.097(5) -0.051(4) 0.013(4) -0.013(4)
OW7 0.086(7) 0.053(6) 0.108(9) -0.028(6) -0.012(7) 0.008(6)
OW8 0.095(8) 0.083(7) 0.061(6) -0.034(6) -0.010(6) -0.021(6)
OW9 0.103(8) 0.049(6) 0.074(7) -0.008(5) -0.044(6) -0.009(5)
OW10 0.026(4) 0.027(4) 0.054(5) 0.004(4) -0.007(3) -0.005(3)
OW11 0.079(6) 0.079(6) 0.048(5) 0.004(5) 0.010(5) 0.040(5)

loop_
_atom_type_symbol
_atom_type_description
_atom_type_scat_dispersion_real
_atom_type_scat_dispersion_imag
_atom_type_scat_source
C C 0.0033 0.0016 'International Tables Vol C Tables 4.2.6.8 and 6.1.1.4'
H H 0.0000 0.0000 'International Tables Vol C Tables 4.2.6.8 and 6.1.1.4'
N N 0.0061 0.0033 'International Tables Vol C Tables 4.2.6.8 and 6.1.1.4'
O O 0.0106 0.0060 'International Tables Vol C Tables 4.2.6.8 and 6.1.1.4'
Mn Mn 0.3368 0.7283 'International Tables Vol C Tables 4.2.6.8 and 6.1.1.4'
Mo Mo -1.6832 0.6857 'International Tables Vol C Tables 4.2.6.8 and 6.1.1.4'
Te Te -0.5308 1.6751 'International Tables Vol C Tables 4.2.6.8 and 6.1.1.4'
Cs Cs -0.3680 2.1192 'International Tables Vol C Tables 4.2.6.8 and 6.1.1.4'
K K 0.2009 0.2494 'International Tables Vol C Tables 4.2.6.8 and 6.1.1.4'

loop_
_geom_angle_atom_site_label_1
_geom_angle_atom_site_label_2
_geom_angle_atom_site_label_3
_geom_angle
_geom_angle_site_symmetry_1
_geom_angle_site_symmetry_3
O10 Mo1 O1 104.2(4) . .
O10 Mo1 O25 98.2(3) . .
O1 Mo1 O25 100.6(3) . .
O10 Mo1 O18 97.1(3) . .
O1 Mo1 O18 99.6(3) . .
O25 Mo1 O18 150.7(2) . .
O10 Mo1 O8 89.9(3) . .
O1 Mo1 O8 165.2(3) . .
O25 Mo1 O8 81.4(2) . .
O18 Mo1 O8 73.8(2) . .
O10 Mo1 O4 168.3(3) . .
O1 Mo1 O4 87.4(3) . .
O25 Mo1 O4 78.6(2) . .
O18 Mo1 O4 81.5(3) . .
O8 Mo1 O4 78.6(2) . .
O10 Mo1 Cs2 47.0(2) . .
O1 Mo1 Cs2 94.6(3) . .
O25 Mo1 Cs2 144.74(19) . .
O18 Mo1 Cs2 52.95(19) . .
O8 Mo1 Cs2 91.77(15) . .
O4 Mo1 Cs2 134.11(17) . .
O10 Mo1 Cs1 27.8(2) . 2_585
O1 Mo1 Cs1 88.5(3) . 2_585
O25 Mo1 Cs1 78.74(18) . 2_585
O18 Mo1 Cs1 122.76(19) . 2_585
O8 Mo1 Cs1 106.26(15) . 2_585
O4 Mo1 Cs1 155.78(17) . 2_585
Cs2 Mo1 Cs1 70.02(2) . 2_585
O10 Mo1 Cs1 49.4(2) . .
O1 Mo1 Cs1 153.3(3) . .
O25 Mo1 Cs1 81.61(17) . .
O18 Mo1 Cs1 89.64(17) . .
O8 Mo1 Cs1 41.42(15) . .
O4 Mo1 Cs1 118.88(17) . .
Cs2 Mo1 Cs1 71.04(3) . .
Cs1 Mo1 Cs1 65.64(2) 2_585 .
O23 Mo2 O13 104.7(3) . .
O23 Mo2 O25 98.4(3) . .
O13 Mo2 O25 101.2(3) . .
O23 Mo2 O3 96.9(3) . .
O13 Mo2 O3 98.8(3) . .
O25 Mo2 O3 150.8(2) . .
O23 Mo2 O15 90.9(3) . .
O13 Mo2 O15 163.2(3) . .
O25 Mo2 O15 82.4(2) . .
O3 Mo2 O15 72.6(2) . .
O23 Mo2 O2 168.8(3) . .
O13 Mo2 O2 86.5(3) . .
O25 Mo2 O2 78.4(2) . .
O3 Mo2 O2 81.8(2) . .
O15 Mo2 O2 78.1(2) . .
O23 Mo2 Cs2 45.6(2) . 2_585
O13 Mo2 Cs2 99.0(2) . 2_585
O25 Mo2 Cs2 142.50(19) . 2_585
O3 Mo2 Cs2 52.49(18) . 2_585
O15 Mo2 Cs2 87.21(15) . 2_585
O2 Mo2 Cs2 134.30(16) . 2_585
O23 Mo2 Cs1 29.2(2) . 2_585
O13 Mo2 Cs1 87.1(2) . 2_585
O25 Mo2 Cs1 79.15(19) . 2_585
O3 Mo2 Cs1 123.11(18) . 2_585
O15 Mo2 Cs1 109.68(16) . 2_585
O2 Mo2 Cs1 154.97(15) . 2_585
Cs2 Mo2 Cs1 70.65(3) 2_585 2_585
O24 Mo3 O6 104.1(3) . .
O24 Mo3 O20 98.8(3) . .
O6 Mo3 O20 101.2(3) . .
O24 Mo3 O7 99.0(3) . .
O6 Mo3 O7 99.1(3) . .
O20 Mo3 O7 148.7(2) . .
O24 Mo3 O9 167.7(3) . .
O6 Mo3 O9 88.1(3) . .
O20 Mo3 O9 77.4(2) . .
O7 Mo3 O9 79.7(2) . .
O24 Mo3 O21 88.8(3) . .
O6 Mo3 O21 165.7(3) . .
O20 Mo3 O21 82.3(2) . .
O7 Mo3 O21 72.5(2) . .
O9 Mo3 O21 79.1(2) . .
O24 Mo3 Cs1 47.5(2) . .
O6 Mo3 Cs1 149.8(2) . .
O20 Mo3 Cs1 77.44(17) . .
O7 Mo3 Cs1 96.30(17) . .
O9 Mo3 Cs1 120.32(16) . .
O21 Mo3 Cs1 44.45(14) . .
O16 Mo4 O26 103.2(3) . .
O16 Mo4 O20 99.2(3) . .
O26 Mo4 O20 98.9(3) . .
O16 Mo4 O18 99.2(3) . .
O26 Mo4 O18 96.4(3) . .
O20 Mo4 O18 152.6(3) . .
O16 Mo4 O8 166.0(3) . .
O26 Mo4 O8 89.7(3) . .
O20 Mo4 O8 83.9(2) . .
O18 Mo4 O8 73.6(2) . .
O16 Mo4 O12 90.4(3) . .
O26 Mo4 O12 166.4(3) . .
O20 Mo4 O12 79.1(2) . .
O18 Mo4 O12 80.7(3) . .
O8 Mo4 O12 76.8(2) . .
O16 Mo4 Cs2 94.1(2) . .
O26 Mo4 Cs2 47.20(19) . .
O20 Mo4 Cs2 145.83(18) . .
O18 Mo4 Cs2 51.77(19) . .
O8 Mo4 Cs2 90.69(14) . .
O12 Mo4 Cs2 132.33(17) . .
O16 Mo4 Cs1 150.1(2) . .
O26 Mo4 Cs1 47.8(2) . .
O20 Mo4 Cs1 81.52(18) . .
O18 Mo4 Cs1 92.33(18) . .
O8 Mo4 Cs1 43.69(15) . .
O12 Mo4 Cs1 118.81(17) . .
Cs2 Mo4 Cs1 71.64(3) . .
O11 Mo5 O22 103.9(3) . .
O11 Mo5 O19 100.2(3) . .
O22 Mo5 O19 98.3(3) . .
O11 Mo5 O7 98.7(3) . .
O22 Mo5 O7 99.1(3) . .
O19 Mo5 O7 150.4(2) . .
O11 Mo5 O21 163.5(3) . .
O22 Mo5 O21 91.7(3) . .
O19 Mo5 O21 82.5(2) . .
O7 Mo5 O21 73.2(2) . .
O11 Mo5 O17 87.9(3) . .
O22 Mo5 O17 168.0(2) . .
O19 Mo5 O17 77.4(2) . .
O7 Mo5 O17 80.7(2) . .
O21 Mo5 O17 76.7(2) . .
O11 Mo5 Cs2 59.5(2) . 1_655
O22 Mo5 Cs2 61.2(2) . 1_655
O19 Mo5 Cs2 68.45(16) . 1_655
O7 Mo5 Cs2 141.12(16) . 1_655
O21 Mo5 Cs2 135.15(15) . 1_655
O17 Mo5 Cs2 125.60(15) . 1_655
O27 Mo6 O14 103.7(3) . .
O27 Mo6 O19 98.1(3) . .
O14 Mo6 O19 101.1(3) . .
O27 Mo6 O3 98.4(3) . .
O14 Mo6 O3 100.1(3) . .
O19 Mo6 O3 149.2(2) . .
O27 Mo6 O15 90.5(3) . .
O14 Mo6 O15 164.8(3) . .
O19 Mo6 O15 81.9(2) . .
O3 Mo6 O15 72.1(2) . .
O27 Mo6 O5 169.0(3) . .
O14 Mo6 O5 87.1(3) . .
O19 Mo6 O5 77.7(2) . .
O3 Mo6 O5 81.3(2) . .
O15 Mo6 O5 78.9(2) . .
O27 Mo6 Cs2 65.0(2) . 1_655
O14 Mo6 Cs2 56.9(2) . 1_655
O19 Mo6 Cs2 67.73(16) . 1_655
O3 Mo6 Cs2 143.09(17) . 1_655
O15 Mo6 Cs2 136.39(15) . 1_655
O5 Mo6 Cs2 121.31(15) . 1_655
O27 Mo6 Cs2 46.0(2) . 2_585
O14 Mo6 Cs2 97.4(2) . 2_585
O19 Mo6 Cs2 142.90(17) . 2_585
O3 Mo6 Cs2 54.26(18) . 2_585
O15 Mo6 Cs2 88.52(15) . 2_585
O5 Mo6 Cs2 135.47(16) . 2_585
Cs2 Mo6 Cs2 97.09(2) 1_655 2_585
O27 Mo6 K1A 144.5(3) . 2_675
O14 Mo6 K1A 43.7(3) . 2_675
O19 Mo6 K1A 101.6(3) . 2_675
O3 Mo6 K1A 79.0(3) . 2_675
O15 Mo6 K1A 121.2(3) . 2_675
O5 Mo6 K1A 46.4(3) . 2_675
Cs2 Mo6 K1A 95.9(2) 1_655 2_675
Cs2 Mo6 K1A 113.8(2) 2_585 2_675
O27 Mo6 K1 136.7(3) . 2_675
O14 Mo6 K1 40.4(3) . 2_675
O19 Mo6 K1 110.3(3) . 2_675
O3 Mo6 K1 73.4(3) . 2_675
O15 Mo6 K1 124.5(3) . 2_675
O5 Mo6 K1 53.9(3) . 2_675
Cs2 Mo6 K1 95.89(19) 1_655 2_675
Cs2 Mo6 K1 104.6(2) 2_585 2_675
K1A Mo6 K1 9.3(2) 2_675 2_675
O10 Cs1 O23 63.36(17) 2_585 2_585
O10 Cs1 O8 129.21(16) 2_585 .
O23 Cs1 O8 102.70(15) 2_585 .
O10 Cs1 OW1 114.5(3) 2_585 .
O23 Cs1 OW1 75.7(3) 2_585 .
O8 Cs1 OW1 107.3(4) . .
O10 Cs1 OW11 75.3(2) 2_585 .
O23 Cs1 OW11 120.1(2) 2_585 .
O8 Cs1 OW11 137.2(2) . .
OW1 Cs1 OW11 85.2(4) . .
O10 Cs1 O21 142.94(16) 2_585 .
O23 Cs1 O21 149.03(15) 2_585 .
O8 Cs1 O21 50.32(13) . .
OW1 Cs1 O21 96.5(3) . .
OW11 Cs1 O21 88.3(2) . .
O10 Cs1 O15 100.33(16) 2_585 .
O23 Cs1 O15 129.91(15) 2_585 .
O8 Cs1 O15 49.23(14) . .
OW1 Cs1 O15 144.4(3) . .
OW11 Cs1 O15 97.3(2) . .
O21 Cs1 O15 48.35(14) . .
O10 Cs1 O26 136.52(16) 2_585 .
O23 Cs1 O26 74.27(16) 2_585 .
O8 Cs1 O26 50.55(15) . .
OW1 Cs1 O26 60.3(4) . .
OW11 Cs1 O26 139.2(2) . .
O21 Cs1 O26 75.89(14) . .
O15 Cs1 O26 99.32(14) . .
O10 Cs1 O24 155.09(16) 2_585 .
O23 Cs1 O24 117.44(16) 2_585 .
O8 Cs1 O24 75.68(15) . .
OW1 Cs1 O24 48.1(3) . .
OW11 Cs1 O24 84.5(2) . .
O21 Cs1 O24 48.41(14) . .
O15 Cs1 O24 96.61(14) . .
O26 Cs1 O24 56.78(14) . .
O10 Cs1 O10 86.91(18) 2_585 .
O23 Cs1 O10 59.69(16) 2_585 .
O8 Cs1 O10 49.20(14) . .
OW1 Cs1 O10 114.2(4) . .
OW11 Cs1 O10 158.2(2) . .
O21 Cs1 O10 98.85(14) . .
O15 Cs1 O10 73.14(14) . .
O26 Cs1 O10 62.57(14) . .
O24 Cs1 O10 115.61(15) . .
O10 Cs1 O23 59.19(16) 2_585 .
O23 Cs1 O23 88.07(16) 2_585 .
O8 Cs1 O23 72.46(14) . .
OW1 Cs1 O23 163.4(3) . .
OW11 Cs1 O23 106.5(2) . .
O21 Cs1 O23 95.69(14) . .
O15 Cs1 O23 47.56(13) . .
O26 Cs1 O23 112.26(14) . .
O24 Cs1 O23 142.88(15) . .
O10 Cs1 O23 52.52(14) . .
O10 Cs1 Te1 128.30(13) 2_585 .
O23 Cs1 Te1 130.38(12) 2_585 .
O8 Cs1 Te1 28.74(10) . .
OW1 Cs1 Te1 117.2(3) . .
OW11 Cs1 Te1 108.96(17) . .
O21 Cs1 Te1 28.82(9) . .
O15 Cs1 Te1 28.84(9) . .
O26 Cs1 Te1 73.43(11) . .
O24 Cs1 Te1 71.99(11) . .
O10 Cs1 Te1 72.23(11) . .
O23 Cs1 Te1 70.91(10) . .
OW2A Cs2 O27 110.1(7) . 2_585
OW2A Cs2 O10 140.3(8) . .
O27 Cs2 O10 86.38(16) 2_585 .
OW2A Cs2 OW2 20.9(7) . .
O27 Cs2 OW2 121.8(4) 2_585 .
O10 Cs2 OW2 120.1(4) . .
OW2A Cs2 O23 86.1(7) . 2_585
O27 Cs2 O23 74.14(15) 2_585 2_585
O10 Cs2 O23 63.36(17) . 2_585
OW2 Cs2 O23 74.8(4) . 2_585
OW2A Cs2 O26 78.9(8) . .
O27 Cs2 O26 147.83(16) 2_585 .
O10 Cs2 O26 69.92(17) . .
OW2 Cs2 O26 59.3(4) . .
O23 Cs2 O26 75.83(16) 2_585 .
OW2A Cs2 O18 122.1(7) . .
O27 Cs2 O18 127.50(16) 2_585 .
O10 Cs2 O18 50.08(16) . .
OW2 Cs2 O18 106.7(4) . .
O23 Cs2 O18 102.76(15) 2_585 .
O26 Cs2 O18 50.02(15) . .
OW2A Cs2 O3 65.4(7) . 2_585
O27 Cs2 O3 50.57(15) 2_585 2_585
O10 Cs2 O3 105.85(16) . 2_585
OW2 Cs2 O3 71.8(4) . 2_585
O23 Cs2 O3 49.87(15) 2_585 2_585
O26 Cs2 O3 114.37(15) . 2_585
O18 Cs2 O3 152.52(14) . 2_585
OW2A Cs2 O14 143.5(8) . 1_455
O27 Cs2 O14 63.67(16) 2_585 1_455
O10 Cs2 O14 76.14(16) . 1_455
OW2 Cs2 O14 161.8(4) . 1_455
O23 Cs2 O14 122.38(16) 2_585 1_455
O26 Cs2 O14 126.84(16) . 1_455
O18 Cs2 O14 76.82(15) . 1_455
O3 Cs2 O14 113.53(15) 2_585 1_455
OW2A Cs2 O11 72.4(7) . 1_455
O27 Cs2 O11 135.86(14) 2_585 1_455
O10 Cs2 O11 120.67(16) . 1_455
OW2 Cs2 O11 76.7(4) . 1_455
O23 Cs2 O11 147.39(15) 2_585 1_455
O26 Cs2 O11 76.17(16) . 1_455
O18 Cs2 O11 70.75(14) . 1_455
O3 Cs2 O11 132.46(15) 2_585 1_455
O14 Cs2 O11 88.06(14) 1_455 1_455
OW2A Cs2 O22 60.4(8) . 1_455
O27 Cs2 O22 95.69(15) 2_585 1_455
O10 Cs2 O22 156.54(16) . 1_455
OW2 Cs2 O22 78.4(4) . 1_455
O23 Cs2 O22 139.62(15) 2_585 1_455
O26 Cs2 O22 114.79(16) . 1_455
O18 Cs2 O22 113.65(14) . 1_455
O3 Cs2 O22 93.19(15) 2_585 1_455
O14 Cs2 O22 83.84(14) 1_455 1_455
O11 Cs2 O22 45.47(14) 1_455 1_455
OW2A Cs2 O27 101.2(8) . 1_455
O27 Cs2 O27 53.22(18) 2_585 1_455
O10 Cs2 O27 116.99(15) . 1_455
OW2 Cs2 O27 122.1(4) . 1_455
O23 Cs2 O27 126.30(14) 2_585 1_455
O26 Cs2 O27 157.86(15) . 1_455
O18 Cs2 O27 116.34(14) . 1_455
O3 Cs2 O27 84.88(13) 2_585 1_455
O14 Cs2 O27 44.67(14) 1_455 1_455
O11 Cs2 O27 82.72(13) 1_455 1_455
O22 Cs2 O27 50.17(14) 1_455 1_455
O15 Te1 O21 94.3(3) . .
O15 Te1 O8 93.6(3) . .
O21 Te1 O8 94.4(2) . .
O15 Te1 Cs1 60.86(19) . .
O21 Te1 Cs1 58.43(18) . .
O8 Te1 Cs1 53.85(18) . .
K1A Mn1 K1 19.0(5) . .
K1A Mn1 O1WA 100.0(9) . .
K1 Mn1 O1WA 81.7(9) . .
K1A Mn1 O13 96.7(5) . .
K1 Mn1 O13 91.6(4) . .
O1WA Mn1 O13 89.4(8) . .
K1A Mn1 O2W 84.8(7) . .
K1 Mn1 O2W 102.6(7) . .
O1WA Mn1 O2W 172.5(8) . .
O13 Mn1 O2W 84.3(6) . .
K1A Mn1 O1 86.8(5) . 2_575
K1 Mn1 O1 90.5(4) . 2_575
O1WA Mn1 O1 86.2(8) . 2_575
O13 Mn1 O1 174.8(3) . 2_575
O2W Mn1 O1 99.9(6) . 2_575
K1A Mn1 O3W 153.9(6) . .
K1 Mn1 O3W 172.1(6) . .
O1WA Mn1 O3W 103.8(9) . .
O13 Mn1 O3W 94.2(4) . .
O2W Mn1 O3W 72.7(7) . .
O1 Mn1 O3W 84.2(4) 2_575 .
K1A Mn1 O1W 75.5(10) . .
K1 Mn1 O1W 56.6(10) . .
O1WA Mn1 O1W 26.2(9) . .
O13 Mn1 O1W 83.4(7) . .
O2W Mn1 O1W 155.3(9) . .
O1 Mn1 O1W 93.8(8) 2_575 .
O3W Mn1 O1W 129.5(10) . .
Mo1 O1 Mn1 147.1(4) . 2_575
Mo1 O1 K1A 168.1(5) . 2_575
Mn1 O1 K1A 44.2(3) 2_575 2_575
Mo1 O1 K1 167.4(5) . 2_575
Mn1 O1 K1 42.7(3) 2_575 2_575
K1A O1 K1 12.9(3) 2_575 2_575
C12 O2 Mo2 131.8(6) . .
Mo6 O3 Mo2 118.6(3) . .
Mo6 O3 Cs2 97.5(2) . 2_585
Mo2 O3 Cs2 99.8(2) . 2_585
C16 O4 Mo1 130.2(6) . .
C12 O5 Mo6 132.7(6) . .
C12 O5 K1A 102.4(6) . 2_675
Mo6 O5 K1A 101.3(4) . 2_675
C12 O5 K1 103.4(6) . 2_675
Mo6 O5 K1 93.3(3) . 2_675
K1A O5 K1 10.8(3) 2_675 2_675
Mo5 O7 Mo3 118.7(3) . .
Te1 O8 Mo4 122.8(3) . .
Te1 O8 Mo1 123.9(3) . .
Mo4 O8 Mo1 95.2(2) . .
Te1 O8 Cs1 97.4(2) . .
Mo4 O8 Cs1 106.7(2) . .
Mo1 O8 Cs1 110.2(2) . .
C20 O9 Mo3 130.7(6) . .
Mo1 O10 Cs1 137.0(3) . 2_585
Mo1 O10 Cs2 109.8(3) . .
Cs1 O10 Cs2 104.26(19) 2_585 .
Mo1 O10 Cs1 109.4(3) . .
Cs1 O10 Cs1 93.08(17) 2_585 .
Cs2 O10 Cs1 94.47(17) . .
Mo5 O11 Cs2 95.3(2) . 1_655
C16 O12 Mo4 133.7(6) . .
Mo2 O13 Mn1 164.6(4) . .
Mo2 O13 K1 130.3(4) . .
Mn1 O13 K1 42.8(3) . .
Mo2 O13 K1A 137.1(4) . .
Mn1 O13 K1A 40.2(3) . .
K1 O13 K1A 12.4(3) . .
Mo6 O14 K1 118.1(4) . 2_675
Mo6 O14 K1A 114.0(4) . 2_675
K1 O14 K1A 12.4(3) 2_675 2_675
Mo6 O14 Cs2 98.1(3) . 1_655
K1 O14 Cs2 140.0(3) 2_675 1_655
K1A O14 Cs2 136.1(4) 2_675 1_655
Te1 O15 Mo2 125.6(3) . .
Te1 O15 Mo6 124.0(3) . .
Mo2 O15 Mo6 96.6(2) . .
Te1 O15 Cs1 90.3(2) . .
Mo2 O15 Cs1 107.1(2) . .
Mo6 O15 Cs1 112.7(2) . .
C20 O17 Mo5 130.5(6) . .
Mo1 O18 Mo4 117.3(3) . .
Mo1 O18 Cs2 99.1(2) . .
Mo4 O18 Cs2 100.4(2) . .
Mo6 O19 Mo5 142.2(3) . .
Mo6 O19 Cs2 83.95(18) . 1_655
Mo5 O19 Cs2 83.05(17) . 1_655
Mo3 O20 Mo4 148.8(3) . .
Te1 O21 Mo5 121.7(3) . .
Te1 O21 Mo3 124.1(3) . .
Mo5 O21 Mo3 95.5(2) . .
Te1 O21 Cs1 92.8(2) . .
Mo5 O21 Cs1 116.8(2) . .
Mo3 O21 Cs1 106.6(2) . .
Mo5 O22 Cs2 93.4(3) . 1_655
Mo2 O23 Cs1 134.9(3) . 2_585
Mo2 O23 Cs2 111.7(3) . 2_585
Cs1 O23 Cs2 105.46(18) 2_585 2_585
Mo2 O23 Cs1 111.3(3) . .
Cs1 O23 Cs1 91.93(16) 2_585 .
Cs2 O23 Cs1 91.43(15) 2_585 .
Mo3 O24 Cs1 111.7(3) . .
Mo2 O25 Mo1 146.2(4) . .
Mo4 O26 Cs2 109.6(3) . .
Mo4 O26 Cs1 110.4(3) . .
Cs2 O26 Cs1 96.45(17) . .
Mo6 O27 Cs2 110.9(3) . 2_585
Mo6 O27 Cs2 90.0(2) . 1_655
Cs2 O27 Cs2 126.77(18) 2_585 1_655
C8 C1 C3 119.6(11) . .
C6 C2 C13 119.4(10) . .
C6 C2 N2 120.8(9) . .
C13 C2 N2 119.7(10) . .
C21 C3 C1 120.6(11) . .
C14 C4 C6 120.5(10) . .
C7 C5 C10 119.9(9) . .
C2 C6 C4 120.4(10) . .
C5 C7 C9 120.1(9) . .
C5 C7 N3 120.7(9) . .
C9 C7 N3 119.3(9) . .
C15 C8 C1 121.1(10) . .
C15 C8 N1 119.1(10) . .
C1 C8 N1 119.8(10) . .
C17 C9 C7 119.2(9) . .
C5 C10 C18 120.3(9) . .
C13 C11 C14 121.9(9) . .
O2 C12 O5 123.5(9) . .
O2 C12 C18 119.0(8) . .
O5 C12 C18 117.5(8) . .
O2 C12 K1A 123.7(7) . 2_675
O5 C12 K1A 57.1(5) . 2_675
C18 C12 K1A 89.3(6) . 2_675
C11 C13 C2 119.7(10) . .
C11 C14 C4 118.0(9) . .
C11 C14 C16 120.3(8) . .
C4 C14 C16 121.7(10) . .
C8 C15 C19 119.8(10) . .
O12 C16 O4 123.6(9) . .
O12 C16 C14 117.3(9) . .
O4 C16 C14 119.1(9) . .
C18 C17 C9 121.0(9) . .
C18 C17 K1A 91.0(6) . 2_675
C9 C17 K1A 124.9(7) . 2_675
C17 C18 C10 119.4(9) . .
C17 C18 C12 120.0(8) . .
C10 C18 C12 120.6(8) . .
C15 C19 C21 120.3(10) . .
O9 C20 O17 126.3(8) . .
O9 C20 C21 117.3(8) . .
O17 C20 C21 116.4(8) . .
C3 C21 C19 118.4(10) . .
C3 C21 C20 121.5(10) . .
C19 C21 C20 120.0(9) . .
K1A K1 Mn1 79(2) . .
K1A K1 O1W 148(3) . .
Mn1 K1 O1W 69.6(10) . .
K1A K1 O1WA 128(2) . .
Mn1 K1 O1WA 50.5(6) . .
O1W K1 O1WA 20.3(9) . .
K1A K1 OW6 75(2) . .
Mn1 K1 OW6 110.3(6) . .
O1W K1 OW6 122.2(10) . .
O1WA K1 OW6 130.3(8) . .
K1A K1 OW6 136(2) . 2_675
Mn1 K1 OW6 144.8(8) . 2_675
O1W K1 OW6 75.8(11) . 2_675
O1WA K1 OW6 95.7(8) . 2_675
OW6 K1 OW6 82.7(5) . 2_675
K1A K1 O13 94(2) . .
Mn1 K1 O13 45.6(3) . .
O1W K1 O13 69.6(10) . .
O1WA K1 O13 63.1(6) . .
OW6 K1 O13 73.0(4) . .
OW6 K1 O13 115.5(5) 2_675 .
K1A K1 O1 75(2) . 2_575
Mn1 K1 O1 46.8(3) . 2_575
O1W K1 O1 79.1(9) . 2_575
O1WA K1 O1 61.7(7) . 2_575
OW6 K1 O1 144.7(6) . 2_575
OW6 K1 O1 132.1(6) 2_675 2_575
O13 K1 O1 92.2(4) . 2_575
K1A K1 O14 90(2) . 2_675
Mn1 K1 O14 113.6(5) . 2_675
O1W K1 O14 96.1(10) . 2_675
O1WA K1 O14 97.3(7) . 2_675
OW6 K1 O14 129.5(6) . 2_675
OW6 K1 O14 75.8(4) 2_675 2_675
O13 K1 O14 157.2(5) . 2_675
O1 K1 O14 67.1(3) 2_575 2_675
K1A K1 O2W 43(2) . .
Mn1 K1 O2W 40.1(4) . .
O1W K1 O2W 108.5(11) . .
O1WA K1 O2W 90.4(7) . .
OW6 K1 O2W 81.8(6) . .
OW6 K1 O2W 163.7(6) 2_675 .
O13 K1 O2W 54.6(4) . .
O1 K1 O2W 63.8(5) 2_575 .
O14 K1 O2W 118.4(6) 2_675 .
K1A K1 OW11 135(2) . 1_545
Mn1 K1 OW11 94.7(6) . 1_545
O1W K1 OW11 44.6(9) . 1_545
O1WA K1 OW11 51.8(6) . 1_545
OW6 K1 OW11 145.3(6) . 1_545
OW6 K1 OW11 63.5(4) 2_675 1_545
O13 K1 OW11 113.4(5) . 1_545
O1 K1 OW11 70.0(4) 2_575 1_545
O14 K1 OW11 51.9(3) 2_675 1_545
O2W K1 OW11 130.8(6) . 1_545
K1A K1 O5 58(2) . 2_675
Mn1 K1 O5 131.4(6) . 2_675
O1W K1 O5 144.2(11) . 2_675
O1WA K1 O5 147.9(7) . 2_675
OW6 K1 O5 81.4(4) . 2_675
OW6 K1 O5 81.8(4) 2_675 2_675
O13 K1 O5 146.2(6) . 2_675
O1 K1 O5 96.4(4) 2_575 2_675
O14 K1 O5 50.9(3) 2_675 2_675
O2W K1 O5 100.9(6) . 2_675
OW11 K1 O5 100.2(4) 1_545 2_675
K1 K1A Mn1 82(2) . .
K1 K1A O1W 24(2) . .
Mn1 K1A O1W 58.0(8) . .
K1 K1A OW6 92(2) . .
Mn1 K1A OW6 114.7(7) . .
O1W K1A OW6 106.1(8) . .
K1 K1A O2W 128(2) . .
Mn1 K1A O2W 49.7(5) . .
O1W K1A O2W 106.4(10) . .
OW6 K1A O2W 92.4(7) . .
K1 K1A O1 93(2) . 2_575
Mn1 K1A O1 48.9(4) . 2_575
O1W K1A O1 72.9(8) . 2_575
OW6 K1A O1 162.0(7) . 2_575
O2W K1A O1 71.2(6) . 2_575
K1 K1A O5 111(2) . 2_675
Mn1 K1A O5 153.4(7) . 2_675
O1W K1A O5 129.8(10) . 2_675
OW6 K1A O5 88.7(5) . 2_675
O2W K1A O5 120.9(7) . 2_675
O1 K1A O5 105.8(5) 2_575 2_675
K1 K1A O13 74(2) . .
Mn1 K1A O13 43.1(3) . .
O1W K1A O13 61.7(8) . .
OW6 K1A O13 72.5(4) . .
O2W K1A O13 58.0(5) . .
O1 K1A O13 92.0(5) 2_575 .
O5 K1A O13 160.9(6) 2_675 .
K1 K1A O14 78(2) . 2_675
Mn1 K1A O14 111.3(6) . 2_675
O1W K1A O14 83.4(8) . 2_675
OW6 K1A O14 130.6(6) . 2_675
O2W K1A O14 132.2(7) . 2_675
O1 K1A O14 67.4(4) 2_575 2_675
O5 K1A O14 53.2(3) 2_675 2_675
O13 K1A O14 143.9(6) . 2_675
K1 K1A O1WA 43(2) . .
Mn1 K1A O1WA 41.1(6) . .
O1W K1A O1WA 18.2(7) . .
OW6 K1A O1WA 117.0(7) . .
O2W K1A O1WA 90.7(7) . .
O1 K1A O1WA 57.8(6) 2_575 .
O5 K1A O1WA 139.3(7) 2_675 .
O13 K1A O1WA 57.0(5) . .
O14 K1A O1WA 87.0(6) 2_675 .
K1 K1A C12 112(2) . 2_675
Mn1 K1A C12 166.1(7) . 2_675
O1W K1A C12 135.4(10) . 2_675
OW6 K1A C12 68.3(4) . 2_675
O2W K1A C12 117.9(6) . 2_675
O1 K1A C12 125.5(5) 2_575 2_675
O5 K1A C12 20.5(2) 2_675 2_675
O13 K1A C12 140.5(5) . 2_675
O14 K1A C12 71.6(4) 2_675 2_675
O1WA K1A C12 151.2(7) . 2_675
K1 K1A C17 151(2) . 2_675
Mn1 K1A C17 126.2(7) . 2_675
O1W K1A C17 174.4(9) . 2_675
OW6 K1A C17 69.1(4) . 2_675
O2W K1A C17 77.1(6) . 2_675
O1 K1A C17 112.6(5) 2_575 2_675
O5 K1A C17 48.7(3) 2_675 2_675
O13 K1A C17 118.1(5) . 2_675
O14 K1A C17 97.6(4) 2_675 2_675
O1WA K1A C17 166.9(8) . 2_675
C12 K1A C17 40.7(3) 2_675 2_675
O1WA O1W K1 115(3) . .
O1WA O1W Mn1 64(2) . .
K1 O1W Mn1 53.8(8) . .
O1WA O1W K1A 108(3) . .
K1 O1W K1A 7.5(6) . .
Mn1 O1W K1A 46.5(7) . .
O1W O1WA Mn1 90(3) . .
O1W O1WA K1 44(2) . .
Mn1 O1WA K1 47.8(6) . .
O1W O1WA K1A 54(2) . .
Mn1 O1WA K1A 38.8(5) . .
K1 O1WA K1A 9.6(4) . .
Mn1 O2W K1A 45.5(4) . .
Mn1 O2W K1 37.3(4) . .
K1A O2W K1 9.3(4) . .
OW2A OW2 Cs2 73(2) . .
OW2 OW2A Cs2 86(2) . .
K1A OW6 K1 13.5(3) . .
K1A OW6 K1 107.8(6) . 2_675
K1 OW6 K1 97.3(5) . 2_675
Cs1 OW11 K1 134.2(4) . 1_565

loop_
_geom_bond_atom_site_label_1
_geom_bond_atom_site_label_2
_geom_bond_distance
_geom_bond_site_symmetry_2
Mo1 O10 1.697(7) .
Mo1 O1 1.710(6) .
Mo1 O25 1.918(6) .
Mo1 O18 1.921(6) .
Mo1 O8 2.243(5) .
Mo1 O4 2.254(7) .
Mo1 Cs2 4.0431(14) .
Mo1 Cs1 4.4098(16) 2_585
Mo1 Cs1 4.4237(15) .
Mo2 O23 1.706(6) .
Mo2 O13 1.713(6) .
Mo2 O25 1.895(6) .
Mo2 O3 1.942(6) .
Mo2 O15 2.211(5) .
Mo2 O2 2.268(7) .
Mo2 Cs2 4.1133(13) 2_585
Mo2 Cs1 4.4009(14) 2_585
Mo3 O24 1.709(6) .
Mo3 O6 1.714(7) .
Mo3 O20 1.900(6) .
Mo3 O7 1.944(6) .
Mo3 O9 2.251(6) .
Mo3 O21 2.258(6) .
Mo3 Cs1 4.4690(16) .
Mo4 O16 1.706(6) .
Mo4 O26 1.711(6) .
Mo4 O20 1.906(6) .
Mo4 O18 1.945(6) .
Mo4 O8 2.229(6) .
Mo4 O12 2.231(6) .
Mo4 Cs2 4.0924(13) .
Mo4 Cs1 4.3227(14) .
Mo5 O11 1.702(6) .
Mo5 O22 1.710(6) .
Mo5 O19 1.916(6) .
Mo5 O7 1.928(6) .
Mo5 O21 2.241(5) .
Mo5 O17 2.260(6) .
Mo5 Cs2 3.9859(13) 1_655
Mo6 O27 1.700(6) .
Mo6 O14 1.711(6) .
Mo6 O19 1.914(6) .
Mo6 O3 1.927(6) .
Mo6 O15 2.244(6) .
Mo6 O5 2.244(6) .
Mo6 Cs2 4.0131(12) 1_655
Mo6 Cs2 4.0439(14) 2_585
Mo6 K1A 4.113(16) 2_675
Mo6 K1 4.128(13) 2_675
Cs1 O10 3.014(7) 2_585
Cs1 O23 3.028(6) 2_585
Cs1 O8 3.118(6) .
Cs1 OW1 3.167(16) .
Cs1 OW11 3.191(13) .
Cs1 O21 3.266(6) .
Cs1 O15 3.344(6) .
Cs1 O26 3.418(7) .
Cs1 O24 3.545(7) .
Cs1 O10 3.561(7) .
Cs1 O23 3.609(7) .
Cs1 Te1 3.8284(13) .
Cs2 OW2A 3.02(3) .
Cs2 O27 3.113(6) 2_585
Cs2 O10 3.141(7) .
Cs2 OW2 3.151(18) .
Cs2 O23 3.165(6) 2_585
Cs2 O26 3.187(6) .
Cs2 O18 3.268(6) .
Cs2 O3 3.311(6) 2_585
Cs2 O14 3.397(6) 1_455
Cs2 O11 3.449(6) 1_455
Cs2 O22 3.499(6) 1_455
Cs2 O27 3.636(6) 1_455
Te1 O15 1.847(6) .
Te1 O21 1.848(5) .
Te1 O8 1.856(5) .
Mn1 K1A 2.018(15) .
Mn1 K1 2.033(14) .
Mn1 O1WA 2.12(2) .
Mn1 O13 2.134(7) .
Mn1 O2W 2.158(17) .
Mn1 O1 2.181(7) 2_575
Mn1 O3W 2.248(17) .
Mn1 O1W 2.36(3) .
O1 Mn1 2.181(7) 2_575
O1 K1A 2.888(17) 2_575
O1 K1 2.994(15) 2_575
O2 C12 1.262(11) .
O3 Cs2 3.311(6) 2_585
O4 C16 1.270(11) .
O5 C12 1.266(11) .
O5 K1A 3.036(16) 2_675
O5 K1 3.339(16) 2_675
O9 C20 1.247(11) .
O10 Cs1 3.014(7) 2_585
O11 Cs2 3.450(6) 1_655
O12 C16 1.261(12) .
O13 K1 2.988(15) .
O13 K1A 3.103(16) .
O14 K1 3.036(14) 2_675
O14 K1A 3.109(17) 2_675
O14 Cs2 3.397(6) 1_655
O17 C20 1.262(10) .
O19 Cs2 3.735(5) 1_655
O22 Cs2 3.499(6) 1_655
O23 Cs1 3.028(6) 2_585
O23 Cs2 3.165(6) 2_585
O27 Cs2 3.113(6) 2_585
O27 Cs2 3.636(6) 1_655
C1 C8 1.349(17) .
C1 C3 1.383(16) .
C2 C6 1.372(16) .
C2 C13 1.387(14) .
C2 N2 1.397(14) .
C3 C21 1.362(14) .
C4 C14 1.388(14) .
C4 C6 1.388(16) .
C5 C7 1.367(14) .
C5 C10 1.375(15) .
C7 C9 1.397(14) .
C7 N3 1.419(12) .
C8 C15 1.353(15) .
C8 N1 1.456(13) .
C9 C17 1.372(13) .
C10 C18 1.387(13) .
C11 C13 1.369(14) .
C11 C14 1.380(14) .
C12 C18 1.475(13) .
C12 K1A 3.532(17) 2_675
C14 C16 1.469(14) .
C15 C19 1.368(13) .
C17 C18 1.366(12) .
C17 K1A 3.536(18) 2_675
C19 C21 1.390(14) .
C20 C21 1.495(13) .
K1 K1A 0.670(16) .
K1 O1W 2.10(4) .
K1 O1WA 2.71(3) .
K1 OW6 2.860(18) .
K1 OW6 2.954(19) 2_675
K1 O1 2.994(15) 2_575
K1 O14 3.036(14) 2_675
K1 O2W 3.27(2) .
K1 OW11 3.327(19) 1_545
K1 O5 3.338(16) 2_675
K1A O1W 2.69(4) .
K1A OW6 2.759(19) .
K1A O2W 2.82(2) .
K1A O1 2.888(17) 2_575
K1A O5 3.036(16) 2_675
K1A O14 3.109(17) 2_675
K1A O1WA 3.17(3) .
K1A C12 3.532(17) 2_675
K1A C17 3.536(18) 2_675
O1W O1WA 1.04(3) .
OW2 OW2A 1.13(4) .
OW6 K1 2.954(19) 2_675
OW11 K1 3.327(19) 1_565
